data_2016233
loop_
_publ_author_name
'Fabbiani, Francesca P. A.'
'Leech, Charlotte K.'
'Shankland, Kenneth'
'Johnston, Andrea'
'Fernandes, Philippe'
'Florence, Alastair J.'
'Shankland, Norman'

_publ_section_title
;
 Hirshfeld surface analysis of two bendroflumethiazide solvates
;
_journal_coeditor_code BM3035
_journal_issue 11
_journal_name_full 'Acta Crystallographica Section C'
_journal_page_first o659
_journal_page_last o663
_journal_paper_doi 10.1107/S0108270107044812
_journal_volume 63
_journal_year 2007
_chemical_formula_iupac 'C15 H14 F3 N3 O4 S2, C3 H6 O'
_chemical_formula_moiety 'C15 H14 F3 N3 O4 S2, C3 H6 O'
_chemical_formula_sum 'C18 H20 F3 N3 O5 S2'
_chemical_formula_weight 479.50
_chemical_name_common 'Bendroflumethiazide acetone solvate'
_chemical_name_systematic
;
3-benzyl-6-(trifluoromethyl)-3,4-dihydro-2H-1,2,4-benzothiadiazine-7-\
sulfonamide 1,1-dioxide acetone solvate
;
_space_group_IT_number 2
_symmetry_cell_setting triclinic
_symmetry_space_group_name_Hall '-P 1'
_symmetry_space_group_name_H-M 'P -1'
_atom_sites_solution_hydrogens mixed
_atom_sites_solution_primary direct
_cell_angle_alpha 99.538(17)
_cell_angle_beta 100.171(17)
_cell_angle_gamma 100.42(2)
_cell_formula_units_Z 2
_cell_length_a 8.192(2)
_cell_length_b 9.525(2)
_cell_length_c 14.101(2)
_cell_measurement_reflns_used 7054
_cell_measurement_temperature 150
_cell_measurement_theta_max 28
_cell_measurement_theta_min 2
_cell_volume 1042.7(4)
_computing_cell_refinement
;
CrysAlis CCD [or RED?] (Oxford Diffraction, 2006)
;
_computing_data_collection
;
CrysAlis CCD (Oxford Diffraction, 2006)
;
_computing_data_reduction
;
CrysAlis CCD [or RED?] (Oxford Diffraction, 2006)
;
_computing_molecular_graphics
;
ORTEP-3 (Farrugia, 1997)
CRYSTAL EXPLORER (Wolff <i>et al.</i>,  2005) and
Mercury (Macrae <i>et al.</i>,  2006)
;
_computing_publication_material
;
PLATON (Spek, 2003) and
publCIF (Westrip, 2007)
;
_computing_structure_refinement 'CRYSTALS (Betteridge <i>et al.</i>,  2003)'
_computing_structure_solution 'SHELXS97 (Sheldrick, 1990)'
_diffrn_ambient_temperature 150
_diffrn_measured_fraction_theta_full 0.996
_diffrn_measured_fraction_theta_max 0.894
_diffrn_measurement_device_type 'Oxford Diffraction Gemini'
_diffrn_measurement_method '\f and \w'
_diffrn_radiation_monochromator graphite
_diffrn_radiation_source 'Enhance (Mo) X-ray Source'
_diffrn_radiation_type 'Mo K\a'
_diffrn_radiation_wavelength 0.71073
_diffrn_reflns_av_R_equivalents 0.0194
_diffrn_reflns_limit_h_max 10
_diffrn_reflns_limit_h_min -10
_diffrn_reflns_limit_k_max 12
_diffrn_reflns_limit_k_min -12
_diffrn_reflns_limit_l_max 18
_diffrn_reflns_limit_l_min 0
_diffrn_reflns_number 12169
_diffrn_reflns_theta_full 26.195
_diffrn_reflns_theta_max 28.473
_diffrn_reflns_theta_min 2.412
_diffrn_standards_decay_% 0
_diffrn_standards_interval_count 0
_diffrn_standards_interval_time 0
_diffrn_standards_number 0
_exptl_absorpt_coefficient_mu 0.318
_exptl_absorpt_correction_T_max 0.98
_exptl_absorpt_correction_T_min 0.97
_exptl_absorpt_correction_type multi-scan
_exptl_absorpt_process_details
;
(CrysAlis RED; Oxford Diffraction, 2006)
;
_exptl_crystal_colour colourless
_exptl_crystal_density_diffrn 1.527
_exptl_crystal_description block
_exptl_crystal_F_000 496
_exptl_crystal_size_max 0.25
_exptl_crystal_size_mid 0.16
_exptl_crystal_size_min 0.07
_refine_diff_density_max 0.36
_refine_diff_density_min -0.45
_refine_ls_extinction_method None
_refine_ls_goodness_of_fit_ref 1.0096
_refine_ls_hydrogen_treatment mixed
_refine_ls_matrix_type full
_refine_ls_number_parameters 292
_refine_ls_number_reflns 4702
_refine_ls_number_restraints 0
_refine_ls_R_factor_all 0.0412
_refine_ls_R_factor_gt 0.0328
_refine_ls_shift/su_max 0.000737
_refine_ls_structure_factor_coef Fsqd
_refine_ls_weighting_details
;
 Method= Modified Sheldrick
 w=1/[\s^2^(F^2^) + ( 0.03P)^2^ + 0.77P]
 ,where P=(max(Fo^2^,0) + 2Fc^2^)/3
;
_refine_ls_weighting_scheme calc
_refine_ls_wR_factor_all 0.0788
_refine_ls_wR_factor_gt 0.0766
_refine_ls_wR_factor_ref 0.0788
_reflns_number_gt 3973
_reflns_number_total 4702
_reflns_threshold_expression I>2.0\s(I)
_cod_data_source_file bm3035.cif
_cod_data_source_block I
_cod_depositor_comments
;
The following automatic conversions were performed:

'_atom_sites_solution_hydrogens' value 'geom+difmap' was changed to
'mixed'.

Automatic conversion script
Id: cif_fix_values 6452 2018-10-05 10:23:21Z andrius 
;
_cod_original_cell_volume 1042.8(4)
_cod_database_code 2016233
_cod_database_fobs_code 2016233

loop_
_symmetry_equiv_pos_as_xyz
x,y,z
-x,-y,-z

loop_
_atom_site_type_symbol
_atom_site_label
_atom_site_fract_x
_atom_site_fract_y
_atom_site_fract_z
_atom_site_U_iso_or_equiv
_atom_site_adp_type
_atom_site_occupancy
N N1 0.3263(2) 0.76756(17) 0.73417(12) 0.0247 Uani 1.0000
N N2 0.95117(17) 0.77540(16) 0.47155(10) 0.0211 Uani 1.0000
N N3 0.76916(16) 0.78877(15) 0.31953(10) 0.0170 Uani 1.0000
F F1 0.66511(13) 0.67927(12) 0.81547(7) 0.0289 Uani 1.0000
F F2 0.69403(14) 0.47667(11) 0.73184(8) 0.0336 Uani 1.0000
F F3 0.90881(13) 0.65568(14) 0.78673(8) 0.0370 Uani 1.0000
C C1 1.0537(2) 0.76878(18) 0.21814(12) 0.0209 Uani 1.0000
C C2 0.9714(2) 0.6663(2) 0.13295(13) 0.0264 Uani 1.0000
C C3 0.9782(3) 0.6984(2) 0.04061(14) 0.0337 Uani 1.0000
C C4 1.0657(3) 0.8331(2) 0.03274(14) 0.0338 Uani 1.0000
C C5 1.1469(2) 0.9360(2) 0.11706(14) 0.0322 Uani 1.0000
C C6 1.1414(2) 0.90397(19) 0.20922(13) 0.0258 Uani 1.0000
C C7 1.0495(2) 0.73265(19) 0.31820(12) 0.0217 Uani 1.0000
C C8 0.94491(19) 0.81809(18) 0.37591(11) 0.0185 Uani 1.0000
C C9 0.82194(19) 0.76150(17) 0.51927(11) 0.0171 Uani 1.0000
C C10 0.66463(19) 0.79661(16) 0.48492(11) 0.0164 Uani 1.0000
C C11 0.52640(19) 0.75988(16) 0.52747(11) 0.0174 Uani 1.0000
C C12 0.54168(19) 0.69839(16) 0.61016(11) 0.0171 Uani 1.0000
C C13 0.70442(19) 0.67802(17) 0.65248(11) 0.0178 Uani 1.0000
C C14 0.83878(19) 0.70741(18) 0.60731(11) 0.0196 Uani 1.0000
C C15 0.7414(2) 0.62168(19) 0.74650(12) 0.0237 Uani 1.0000
C C16 0.4866(3) 0.7573(3) 1.02453(15) 0.0423 Uani 1.0000
C C17 0.6126(3) 0.8889(3) 1.0856(2) 0.0581 Uani 1.0000
C C18 0.4279(3) 0.6409(3) 1.07781(17) 0.0458 Uani 1.0000
O O1 0.47471(14) 0.82450(13) 0.32268(9) 0.0246 Uani 1.0000
O O2 0.72315(15) 1.02208(12) 0.40378(9) 0.0244 Uani 1.0000
O O3 0.21627(14) 0.63242(13) 0.56525(9) 0.0240 Uani 1.0000
O O4 0.35993(15) 0.51759(12) 0.69143(9) 0.0265 Uani 1.0000
O O5 0.4321(3) 0.7450(3) 0.93756(12) 0.0762 Uani 1.0000
S S1 0.34931(5) 0.64359(4) 0.64943(3) 0.0179 Uani 1.0000
S S2 0.64516(5) 0.86881(4) 0.37846(3) 0.0170 Uani 1.0000
H H11 0.9111 0.5739 0.1384 0.0313 Uiso 1.0000
H H12 0.9246 0.6289 -0.0154 0.0402 Uiso 1.0000
H H13 1.0718 0.8544 -0.0302 0.0437 Uiso 1.0000
H H14 1.2072 1.0270 0.1131 0.0411 Uiso 1.0000
H H15 1.1984 0.9750 0.2658 0.0317 Uiso 1.0000
H H71 0.9994 0.6293 0.3099 0.0281 Uiso 1.0000
H H72 1.1634 0.7543 0.3578 0.0280 Uiso 1.0000
H H81 0.9897 0.9211 0.3844 0.0211 Uiso 1.0000
H H100 0.318(3) 0.848(2) 0.7154(15) 0.0331 Uiso 1.0000
H H101 0.373(3) 0.766(2) 0.7901(17) 0.0338 Uiso 1.0000
H H102 1.035(3) 0.749(2) 0.4952(15) 0.0275 Uiso 1.0000
H H103 0.725(2) 0.699(2) 0.3019(14) 0.0243 Uiso 1.0000
H H111 0.4202 0.7771 0.4981 0.0208 Uiso 1.0000
H H141 0.9452 0.6905 0.6328 0.0244 Uiso 1.0000
H H171 0.5721 0.9252 1.1428 0.0959 Uiso 1.0000
H H172 0.6304 0.9647 1.0499 0.0952 Uiso 1.0000
H H173 0.7186 0.8649 1.1066 0.0955 Uiso 1.0000
H H181 0.5262 0.6123 1.1122 0.0669 Uiso 1.0000
H H182 0.3684 0.6809 1.1264 0.0680 Uiso 1.0000
H H183 0.3554 0.5571 1.0330 0.0676 Uiso 1.0000

loop_
_atom_site_aniso_label
_atom_site_aniso_U_11
_atom_site_aniso_U_22
_atom_site_aniso_U_33
_atom_site_aniso_U_12
_atom_site_aniso_U_13
_atom_site_aniso_U_23
N1 0.0323(8) 0.0258(8) 0.0230(8) 0.0133(6) 0.0121(6) 0.0099(6)
N2 0.0138(6) 0.0336(8) 0.0180(7) 0.0085(6) 0.0016(5) 0.0094(6)
N3 0.0158(6) 0.0171(6) 0.0178(7) 0.0034(5) 0.0026(5) 0.0043(5)
F1 0.0313(5) 0.0413(6) 0.0189(5) 0.0133(5) 0.0097(4) 0.0088(4)
F2 0.0417(6) 0.0302(6) 0.0389(6) 0.0176(5) 0.0131(5) 0.0195(5)
F3 0.0223(5) 0.0681(8) 0.0255(5) 0.0136(5) 0.0016(4) 0.0227(5)
C1 0.0179(7) 0.0279(9) 0.0215(8) 0.0114(6) 0.0064(6) 0.0086(7)
C2 0.0263(8) 0.0268(9) 0.0260(9) 0.0051(7) 0.0055(7) 0.0061(7)
C3 0.0405(11) 0.0376(11) 0.0212(9) 0.0090(9) 0.0031(8) 0.0041(8)
C4 0.0408(11) 0.0436(11) 0.0245(9) 0.0160(9) 0.0111(8) 0.0164(8)
C5 0.0341(10) 0.0308(10) 0.0367(11) 0.0073(8) 0.0119(8) 0.0160(8)
C6 0.0260(8) 0.0269(9) 0.0256(9) 0.0070(7) 0.0061(7) 0.0068(7)
C7 0.0198(8) 0.0277(9) 0.0217(8) 0.0097(7) 0.0068(6) 0.0091(7)
C8 0.0147(7) 0.0221(8) 0.0191(8) 0.0034(6) 0.0036(6) 0.0062(6)
C9 0.0162(7) 0.0175(7) 0.0167(7) 0.0035(6) 0.0024(6) 0.0017(6)
C10 0.0175(7) 0.0159(7) 0.0160(7) 0.0046(6) 0.0021(6) 0.0043(6)
C11 0.0168(7) 0.0182(7) 0.0181(8) 0.0060(6) 0.0032(6) 0.0045(6)
C12 0.0157(7) 0.0179(7) 0.0187(8) 0.0052(6) 0.0050(6) 0.0040(6)
C13 0.0188(7) 0.0182(8) 0.0165(8) 0.0057(6) 0.0023(6) 0.0034(6)
C14 0.0151(7) 0.0255(8) 0.0184(8) 0.0077(6) 0.0005(6) 0.0047(6)
C15 0.0200(8) 0.0334(9) 0.0221(8) 0.0110(7) 0.0059(7) 0.0109(7)
C16 0.0457(12) 0.0700(15) 0.0294(11) 0.0383(11) 0.0190(9) 0.0210(10)
C17 0.0499(14) 0.0584(16) 0.0798(19) 0.0156(12) 0.0180(13) 0.0440(14)
C18 0.0509(13) 0.0456(13) 0.0379(12) 0.0079(10) 0.0081(10) 0.0039(10)
O1 0.0165(5) 0.0350(7) 0.0244(6) 0.0082(5) 0.0023(5) 0.0117(5)
O2 0.0259(6) 0.0180(6) 0.0327(7) 0.0076(5) 0.0089(5) 0.0085(5)
O3 0.0166(5) 0.0286(6) 0.0264(6) 0.0043(5) 0.0029(5) 0.0075(5)
O4 0.0253(6) 0.0201(6) 0.0375(7) 0.0049(5) 0.0085(5) 0.0138(5)
O5 0.1035(16) 0.1280(18) 0.0265(8) 0.0780(14) 0.0243(9) 0.0293(10)
S1 0.01655(18) 0.01722(19) 0.0220(2) 0.00451(14) 0.00565(15) 0.00709(15)
S2 0.01565(18) 0.01844(19) 0.01913(19) 0.00609(14) 0.00362(15) 0.00785(15)

loop_
_atom_type_symbol
_atom_type_scat_dispersion_real
_atom_type_scat_dispersion_imag
_atom_type_scat_source
C 0.0033 0.0016 'International Tables Vol C 4.2.6.8 and 6.1.1.4'
H 0.0000 0.0000 'International Tables Vol C 4.2.6.8 and 6.1.1.4'
N 0.0061 0.0033 'International Tables Vol C 4.2.6.8 and 6.1.1.4'
O 0.0106 0.0060 'International Tables Vol C 4.2.6.8 and 6.1.1.4'
F 0.0171 0.0103 'International Tables Vol C 4.2.6.8 and 6.1.1.4'
S 0.1246 0.1234 'International Tables Vol C 4.2.6.8 and 6.1.1.4'

loop_
_geom_angle_atom_site_label_1
_geom_angle_atom_site_label_2
_geom_angle_atom_site_label_3
_geom_angle
_geom_angle_publ_flag
S1 N1 H100 113.6(14) no
S1 N1 H101 115.7(15) no
H100 N1 H101 122(2) no
C8 N2 C9 125.56(13) no
C8 N2 H102 117.5(14) no
C9 N2 H102 116.6(14) no
C8 N3 S2 113.13(11) no
C8 N3 H103 112.7(13) no
S2 N3 H103 108.6(13) no
C2 C1 C6 118.75(15) no
C2 C1 C7 120.37(15) no
C6 C1 C7 120.88(15) no
C1 C2 C3 120.41(17) no
C1 C2 H11 119.2 no
C3 C2 H11 120.3 no
C2 C3 C4 120.28(18) no
C2 C3 H12 119.6 no
C4 C3 H12 120.1 no
C3 C4 C5 119.68(17) no
C3 C4 H13 120.2 no
C5 C4 H13 120.1 no
C4 C5 C6 120.18(17) no
C4 C5 H14 120.8 no
C6 C5 H14 119.0 no
C1 C6 C5 120.70(17) no
C1 C6 H15 120.3 no
C5 C6 H15 119.0 no
C1 C7 C8 113.57(13) no
C1 C7 H71 109.1 no
C8 C7 H71 107.5 no
C1 C7 H72 110.0 no
C8 C7 H72 107.1 no
H71 C7 H72 109.5 no
C7 C8 N3 109.75(13) no
C7 C8 N2 108.78(13) no
N3 C8 N2 111.13(12) no
C7 C8 H81 109.8 no
N3 C8 H81 106.7 no
N2 C8 H81 110.7 no
N2 C9 C10 123.12(14) no
N2 C9 C14 120.26(14) no
C10 C9 C14 116.61(14) no
C9 C10 C11 121.20(14) no
C9 C10 S2 116.89(12) no
C11 C10 S2 121.52(12) no
C10 C11 C12 121.17(14) no
C10 C11 H111 118.4 no
C12 C11 H111 120.5 no
C11 C12 C13 118.16(14) no
C11 C12 S1 115.60(11) no
C13 C12 S1 126.16(12) no
C12 C13 C14 120.42(14) no
C12 C13 C15 123.59(14) no
C14 C13 C15 115.98(14) no
C9 C14 C13 121.79(14) no
C9 C14 H141 116.9 no
C13 C14 H141 121.3 no
C13 C15 F3 111.22(13) no
C13 C15 F1 112.46(13) no
F3 C15 F1 106.21(14) no
C13 C15 F2 112.53(14) no
F3 C15 F2 106.19(13) no
F1 C15 F2 107.83(13) no
C17 C16 C18 116.09(18) no
C17 C16 O5 122.8(2) no
C18 C16 O5 121.1(2) no
C16 C17 H171 109.7 no
C16 C17 H172 111.7 no
H171 C17 H172 108.3 no
C16 C17 H173 110.5 no
H171 C17 H173 108.5 no
H172 C17 H173 108.1 no
C16 C18 H181 109.1 no
C16 C18 H182 108.5 no
H181 C18 H182 108.4 no
C16 C18 H183 111.1 no
H181 C18 H183 109.1 no
H182 C18 H183 110.6 no
C12 S1 N1 110.76(8) no
C12 S1 O3 105.08(7) no
N1 S1 O3 106.84(8) no
C12 S1 O4 108.30(7) no
N1 S1 O4 106.82(8) no
O3 S1 O4 118.99(8) no
C10 S2 N3 101.39(7) no
C10 S2 O2 109.27(8) no
N3 S2 O2 106.40(7) no
C10 S2 O1 110.37(7) no
N3 S2 O1 109.53(7) no
O2 S2 O1 118.45(7) no

loop_
_geom_bond_atom_site_label_1
_geom_bond_atom_site_label_2
_geom_bond_distance
_geom_bond_publ_flag
N1 S1 1.5971(16) no
N1 H100 0.86(2) no
N1 H101 0.82(2) no
N2 C8 1.467(2) no
N2 C9 1.350(2) no
N2 H102 0.81(2) no
N3 C8 1.4696(19) no
N3 S2 1.6347(14) no
N3 H103 0.84(2) no
F1 C15 1.3414(19) no
F2 C15 1.336(2) no
F3 C15 1.3459(19) no
C1 C2 1.392(2) no
C1 C6 1.393(2) no
C1 C7 1.511(2) no
C2 C3 1.394(3) no
C2 H11 0.951 no
C3 C4 1.384(3) no
C3 H12 0.924 no
C4 C5 1.384(3) no
C4 H13 0.950 no
C5 C6 1.390(3) no
C5 H14 0.932 no
C6 H15 0.943 no
C7 C8 1.529(2) no
C7 H71 0.975 no
C7 H72 0.966 no
C8 H81 0.963 no
C9 C10 1.413(2) no
C9 C14 1.415(2) no
C10 C11 1.390(2) no
C10 S2 1.7463(16) no
C11 C12 1.386(2) no
C11 H111 0.950 no
C12 C13 1.422(2) no
C12 S1 1.7801(16) no
C13 C14 1.375(2) no
C13 C15 1.513(2) no
C14 H141 0.935 no
C16 C17 1.496(4) no
C16 C18 1.495(3) no
C16 O5 1.207(3) no
C17 H171 0.961 no
C17 H172 0.951 no
C17 H173 0.947 no
C18 H181 0.971 no
C18 H182 0.976 no
C18 H183 0.958 no
O1 S2 1.4267(12) no
O2 S2 1.4409(13) no
O3 S1 1.4379(12) no
O4 S1 1.4332(12) no
